data_7222317
loop_
_publ_author_name
'An, Ran'
'Wang, Xiaofang'
'Hu, Huai-Ming'
'Zhao, Zhui'
'Bai, Chao'
'Xue, Ganglin'

_publ_section_title
;
 Controllable synthesis of four series of lanthanide coordination
 polymers: synthesis, structures, luminescent and magnetic properties
;
_journal_issue 43
_journal_name_full CrystEngComm
_journal_page_first 8289
_journal_paper_doi 10.1039/C5CE01675D
_journal_volume 17
_journal_year 2015
_chemical_formula_moiety 'C24 H17 Gd N4 O7 S, 2(H2 O)'
_chemical_formula_sum 'C24 H21 Gd N4 O9 S'
_chemical_formula_weight 698.76
_chemical_name_systematic
; 
 ? 
;
_space_group_IT_number 14
_symmetry_cell_setting monoclinic
_symmetry_space_group_name_Hall '-P 2yn'
_symmetry_space_group_name_H-M 'P 1 21/n 1'
_atom_sites_solution_hydrogens geom
_atom_sites_solution_primary direct
_atom_sites_solution_secondary difmap
_audit_creation_method SHELXL-97
_audit_update_record
;
2015-09-22 deposited with the CCDC.
2015-09-28 downloaded from the CCDC.
;
_cell_angle_alpha 90.00
_cell_angle_beta 98.813(2)
_cell_angle_gamma 90.00
_cell_formula_units_Z 4
_cell_length_a 8.2038(9)
_cell_length_b 14.8931(17)
_cell_length_c 20.772(2)
_cell_measurement_reflns_used 3414
_cell_measurement_temperature 296(2)
_cell_measurement_theta_max 25.05
_cell_measurement_theta_min 2.41?
_cell_volume 2508.0(5)
_computing_cell_refinement 'Bruker SAINT'
_computing_data_collection 'Bruker APEX2'
_computing_data_reduction 'Bruker SAINT'
_computing_molecular_graphics 'Bruker SHELXTL'
_computing_publication_material 'Bruker SHELXTL'
_computing_structure_refinement 'SHELXL-97 (Sheldrick, 2008)'
_computing_structure_solution 'SHELXS-97 (Sheldrick, 2008)'
_diffrn_ambient_temperature 296(2)
_diffrn_measured_fraction_theta_full 0.994
_diffrn_measured_fraction_theta_max 0.994
_diffrn_measurement_device_type 'Bruker APEX-II CCD'
_diffrn_measurement_method '\f and \w scans'
_diffrn_radiation_monochromator graphite
_diffrn_radiation_source 'fine-focus sealed tube'
_diffrn_radiation_type MoK\a
_diffrn_radiation_wavelength 0.71073
_diffrn_reflns_av_R_equivalents 0.0368
_diffrn_reflns_av_sigmaI/netI 0.0442
_diffrn_reflns_limit_h_max 9
_diffrn_reflns_limit_h_min -6
_diffrn_reflns_limit_k_max 17
_diffrn_reflns_limit_k_min -17
_diffrn_reflns_limit_l_max 24
_diffrn_reflns_limit_l_min -24
_diffrn_reflns_number 12297
_diffrn_reflns_theta_full 25.05
_diffrn_reflns_theta_max 25.05
_diffrn_reflns_theta_min 1.98
_exptl_absorpt_coefficient_mu 2.790
_exptl_absorpt_correction_T_max 0.724
_exptl_absorpt_correction_T_min 0.631
_exptl_absorpt_correction_type multi-scan
_exptl_absorpt_process_details sadabs
_exptl_crystal_colour yellow
_exptl_crystal_density_diffrn 1.851
_exptl_crystal_density_method 'not measured'
_exptl_crystal_description block
_exptl_crystal_F_000 1380
_exptl_crystal_size_max 0.16
_exptl_crystal_size_mid 0.14
_exptl_crystal_size_min 0.12
_refine_diff_density_max 0.795
_refine_diff_density_min -0.701
_refine_diff_density_rms 0.094
_refine_ls_extinction_method none
_refine_ls_goodness_of_fit_ref 1.010
_refine_ls_hydrogen_treatment constr
_refine_ls_matrix_type full
_refine_ls_number_parameters 352
_refine_ls_number_reflns 4416
_refine_ls_number_restraints 0
_refine_ls_restrained_S_all 1.010
_refine_ls_R_factor_all 0.0400
_refine_ls_R_factor_gt 0.0283
_refine_ls_shift/su_max 0.001
_refine_ls_shift/su_mean 0.000
_refine_ls_structure_factor_coef Fsqd
_refine_ls_weighting_details 'calc w=1/[\s^2^(Fo^2^)+(0.0279P)^2^+0.8022P] where P=(Fo^2^+2Fc^2^)/3'
_refine_ls_weighting_scheme calc
_refine_ls_wR_factor_gt 0.0608
_refine_ls_wR_factor_ref 0.0654
_reflns_number_gt 3602
_reflns_number_total 4416
_reflns_threshold_expression >2sigma(I)
_cod_data_source_file c5ce01675d2.cif
_cod_data_source_block nw1757_0m
_cod_depositor_comments 'Adding full bibliography for 7222315--7222326.cif.'
_cod_original_cell_volume 2507.9(5)
_cod_original_sg_symbol_H-M P2(1)/n
_cod_database_code 7222317

loop_
_symmetry_equiv_pos_as_xyz
'x, y, z'
'-x+1/2, y+1/2, -z+1/2'
'-x, -y, -z'
'x-1/2, -y-1/2, z-1/2'

loop_
_atom_site_label
_atom_site_type_symbol
_atom_site_fract_x
_atom_site_fract_y
_atom_site_fract_z
_atom_site_U_iso_or_equiv
_atom_site_adp_type
_atom_site_occupancy
_atom_site_symmetry_multiplicity
_atom_site_calc_flag
_atom_site_refinement_flags
Gd1 Gd 0.54211(2) 0.111996(13) 0.050324(10) 0.02307(8) Uani 1 1 d .
S1 S 1.00697(14) 0.62465(7) 0.30023(5) 0.0307(3) Uani 1 1 d .
N1 N 0.7608(4) 0.2254(2) 0.09626(17) 0.0321(9) Uani 1 1 d .
N2 N 0.4564(4) 0.2814(2) 0.03979(16) 0.0273(8) Uani 1 1 d .
N3 N 0.8660(4) 0.5375(2) 0.16568(17) 0.0304(8) Uani 1 1 d .
H3A H 0.9682 0.5400 0.1829 0.036 Uiso 1 1 calc R
N4 N 0.6076(5) 0.5805(2) 0.13285(17) 0.0331(9) Uani 1 1 d .
O1 O 1.0949(4) 0.6683(2) 0.35856(13) 0.0376(8) Uani 1 1 d .
O2 O 0.8783(4) 0.56866(19) 0.31924(15) 0.0378(8) Uani 1 1 d .
O3 O 1.1184(4) 0.5784(2) 0.26333(15) 0.0396(8) Uani 1 1 d .
O4 O 0.6546(3) 0.16903(19) -0.04203(14) 0.0332(7) Uani 1 1 d .
O5 O 0.5627(3) 0.03276(18) -0.06159(13) 0.0296(7) Uani 1 1 d .
O6 O 1.2850(3) 0.11017(18) -0.01070(14) 0.0317(7) Uani 1 1 d .
O7 O 1.2186(3) -0.02038(18) -0.06112(13) 0.0275(7) Uani 1 1 d .
C1 C 0.9097(5) 0.1982(3) 0.1218(2) 0.0446(13) Uani 1 1 d .
H1 H 0.9331 0.1372 0.1206 0.054 Uiso 1 1 calc R
C2 C 1.0340(6) 0.2557(3) 0.1505(3) 0.0556(16) Uani 1 1 d .
H2 H 1.1383 0.2338 0.1669 0.067 Uiso 1 1 calc R
C3 C 0.9990(5) 0.3445(3) 0.1540(2) 0.0441(13) Uani 1 1 d .
H3 H 1.0791 0.3841 0.1737 0.053 Uiso 1 1 calc R
C4 C 0.8432(5) 0.3763(3) 0.1279(2) 0.0288(10) Uani 1 1 d .
C5 C 0.7875(5) 0.4655(3) 0.1337(2) 0.0292(10) Uani 1 1 d .
C6 C 0.6293(5) 0.4936(3) 0.1131(2) 0.0295(10) Uani 1 1 d .
C7 C 0.5108(5) 0.4332(3) 0.0785(2) 0.0271(9) Uani 1 1 d .
C8 C 0.3500(5) 0.4585(3) 0.0517(2) 0.0363(11) Uani 1 1 d .
H8 H 0.3139 0.5172 0.0553 0.044 Uiso 1 1 calc R
C9 C 0.2479(6) 0.3947(3) 0.0201(2) 0.0397(12) Uani 1 1 d .
H9 H 0.1405 0.4095 0.0019 0.048 Uiso 1 1 calc R
C10 C 0.3053(5) 0.3077(3) 0.0153(2) 0.0345(11) Uani 1 1 d .
H10 H 0.2336 0.2654 -0.0064 0.041 Uiso 1 1 calc R
C11 C 0.5606(5) 0.3444(3) 0.07070(19) 0.0253(9) Uani 1 1 d .
C12 C 0.7264(5) 0.3142(3) 0.0984(2) 0.0257(9) Uani 1 1 d .
C13 C 0.7525(6) 0.6044(3) 0.1653(2) 0.0302(10) Uani 1 1 d .
C14 C 0.7908(5) 0.6938(3) 0.1938(2) 0.0301(10) Uani 1 1 d .
C15 C 0.7045(6) 0.7661(3) 0.1627(2) 0.0378(12) Uani 1 1 d .
H15 H 0.6239 0.7557 0.1269 0.045 Uiso 1 1 calc R
C16 C 0.7367(6) 0.8528(3) 0.1841(2) 0.0401(12) Uani 1 1 d .
H16 H 0.6761 0.8999 0.1630 0.048 Uiso 1 1 calc R
C17 C 0.8561(6) 0.8704(3) 0.2359(2) 0.0378(12) Uani 1 1 d .
H17 H 0.8794 0.9293 0.2491 0.045 Uiso 1 1 calc R
C18 C 0.9430(6) 0.7995(3) 0.2687(2) 0.0357(11) Uani 1 1 d .
H18 H 1.0252 0.8113 0.3038 0.043 Uiso 1 1 calc R
C19 C 0.9079(5) 0.7118(3) 0.24959(19) 0.0275(10) Uani 1 1 d .
C20 C 0.6431(5) 0.0999(3) -0.0770(2) 0.0247(9) Uani 1 1 d .
C21 C 0.7330(5) 0.0938(3) -0.1341(2) 0.0289(10) Uani 1 1 d .
H21A H 0.7552 0.1536 -0.1490 0.035 Uiso 1 1 calc R
H21B H 0.6654 0.0625 -0.1695 0.035 Uiso 1 1 calc R
C22 C 0.8966(5) 0.0429(3) -0.1147(2) 0.0282(10) Uani 1 1 d .
H22A H 0.8744 -0.0151 -0.0967 0.034 Uiso 1 1 calc R
H22B H 0.9477 0.0326 -0.1532 0.034 Uiso 1 1 calc R
C23 C 1.0150(5) 0.0953(3) -0.0648(2) 0.0299(10) Uani 1 1 d .
H23A H 1.0258 0.1552 -0.0820 0.036 Uiso 1 1 calc R
H23B H 0.9640 0.1015 -0.0259 0.036 Uiso 1 1 calc R
C24 C 1.1853(5) 0.0585(3) -0.04469(19) 0.0248(9) Uani 1 1 d .
O8 O 0.8745(6) 0.3261(3) 0.9495(2) 0.1003(16) Uani 1 1 d .
O9 O 0.3029(7) 0.6449(6) 0.1696(3) 0.169(3) Uani 1 1 d .

loop_
_atom_site_aniso_label
_atom_site_aniso_U_11
_atom_site_aniso_U_22
_atom_site_aniso_U_33
_atom_site_aniso_U_23
_atom_site_aniso_U_13
_atom_site_aniso_U_12
Gd1 0.01938(12) 0.01908(12) 0.02996(12) -0.00495(9) 0.00128(8) -0.00015(9)
S1 0.0345(6) 0.0279(6) 0.0293(6) 0.0036(5) 0.0037(5) -0.0024(5)
N1 0.029(2) 0.026(2) 0.040(2) -0.0088(17) 0.0019(17) 0.0006(16)
N2 0.026(2) 0.0238(19) 0.031(2) -0.0018(16) 0.0020(16) -0.0006(16)
N3 0.026(2) 0.024(2) 0.039(2) -0.0094(16) -0.0022(17) -0.0027(16)
N4 0.040(2) 0.0202(19) 0.037(2) -0.0026(16) -0.0007(18) 0.0002(16)
O1 0.0407(19) 0.0403(19) 0.0298(17) 0.0026(15) -0.0014(14) -0.0064(15)
O2 0.0362(19) 0.0288(17) 0.048(2) 0.0101(15) 0.0065(15) -0.0054(14)
O3 0.0360(19) 0.045(2) 0.0388(18) -0.0006(15) 0.0071(15) 0.0054(15)
O4 0.0337(17) 0.0248(17) 0.0425(18) -0.0072(14) 0.0098(14) -0.0012(13)
O5 0.0250(16) 0.0269(17) 0.0360(17) 0.0017(14) 0.0014(13) -0.0019(13)
O6 0.0235(16) 0.0249(16) 0.0432(18) -0.0086(14) -0.0056(14) 0.0000(13)
O7 0.0218(16) 0.0211(16) 0.0385(17) -0.0071(13) 0.0008(13) 0.0018(12)
C1 0.029(3) 0.031(3) 0.069(4) -0.016(2) -0.007(2) 0.004(2)
C2 0.029(3) 0.037(3) 0.093(4) -0.023(3) -0.016(3) 0.006(2)
C3 0.025(3) 0.035(3) 0.068(3) -0.023(3) -0.005(2) -0.002(2)
C4 0.023(2) 0.029(2) 0.034(2) -0.008(2) 0.0033(19) -0.0013(19)
C5 0.032(3) 0.025(2) 0.030(2) 0.0001(19) 0.004(2) -0.0032(19)
C6 0.034(3) 0.024(2) 0.030(2) 0.0011(19) 0.000(2) -0.0001(19)
C7 0.030(2) 0.021(2) 0.029(2) -0.0003(19) 0.0014(19) -0.0008(18)
C8 0.039(3) 0.022(2) 0.044(3) -0.002(2) -0.005(2) 0.004(2)
C9 0.030(3) 0.035(3) 0.049(3) 0.000(2) -0.008(2) 0.005(2)
C10 0.033(3) 0.026(2) 0.041(3) -0.004(2) -0.004(2) -0.002(2)
C11 0.027(2) 0.021(2) 0.028(2) -0.0004(18) 0.0038(19) -0.0022(18)
C12 0.024(2) 0.024(2) 0.029(2) -0.0041(18) 0.0016(18) -0.0009(18)
C13 0.039(3) 0.021(2) 0.030(2) -0.0026(19) 0.002(2) 0.000(2)
C14 0.037(3) 0.019(2) 0.034(2) 0.0010(19) 0.005(2) -0.0028(19)
C15 0.043(3) 0.032(3) 0.035(3) -0.001(2) -0.004(2) -0.001(2)
C16 0.053(3) 0.025(2) 0.043(3) 0.003(2) 0.011(2) 0.007(2)
C17 0.057(3) 0.021(2) 0.037(3) -0.006(2) 0.013(2) -0.011(2)
C18 0.046(3) 0.029(3) 0.032(3) -0.003(2) 0.005(2) -0.009(2)
C19 0.034(3) 0.025(2) 0.024(2) 0.0012(18) 0.0073(19) -0.0052(19)
C20 0.014(2) 0.029(3) 0.029(2) 0.0038(19) -0.0030(17) 0.0027(18)
C21 0.022(2) 0.030(3) 0.033(2) 0.0009(19) -0.0031(19) -0.0042(18)
C22 0.025(2) 0.026(2) 0.034(2) -0.0030(19) 0.0034(19) 0.0031(18)
C23 0.022(2) 0.027(2) 0.040(3) -0.0036(19) 0.0015(19) 0.0023(18)
C24 0.022(2) 0.027(2) 0.026(2) 0.0048(19) 0.0055(18) 0.0000(18)
O8 0.089(3) 0.074(3) 0.134(4) -0.005(3) 0.006(3) -0.020(3)
O9 0.098(4) 0.309(9) 0.111(5) 0.057(5) 0.048(4) 0.050(5)

loop_
_atom_type_symbol
_atom_type_description
_atom_type_scat_dispersion_real
_atom_type_scat_dispersion_imag
_atom_type_scat_source
C C 0.0033 0.0016 'International Tables Vol C Tables 4.2.6.8 and 6.1.1.4'
H H 0.0000 0.0000 'International Tables Vol C Tables 4.2.6.8 and 6.1.1.4'
N N 0.0061 0.0033 'International Tables Vol C Tables 4.2.6.8 and 6.1.1.4'
O O 0.0106 0.0060 'International Tables Vol C Tables 4.2.6.8 and 6.1.1.4'
Gd Gd -0.1653 3.9035 'International Tables Vol C Tables 4.2.6.8 and 6.1.1.4'
S S 0.1246 0.1234 'International Tables Vol C Tables 4.2.6.8 and 6.1.1.4'

loop_
_geom_angle_atom_site_label_1
_geom_angle_atom_site_label_2
_geom_angle_atom_site_label_3
_geom_angle
_geom_angle_site_symmetry_1
_geom_angle_site_symmetry_3
O6 Gd1 O5 73.95(9) 1_455 3_655
O6 Gd1 O7 136.42(9) 1_455 3_755
O5 Gd1 O7 76.86(9) 3_655 3_755
O6 Gd1 O4 89.77(10) 1_455 .
O5 Gd1 O4 126.50(10) 3_655 .
O7 Gd1 O4 82.28(10) 3_755 .
O6 Gd1 O1 86.56(10) 1_455 2_645
O5 Gd1 O1 91.06(10) 3_655 2_645
O7 Gd1 O1 125.80(9) 3_755 2_645
O4 Gd1 O1 139.44(10) . 2_645
O6 Gd1 N1 138.92(10) 1_455 .
O5 Gd1 N1 145.26(10) 3_655 .
O7 Gd1 N1 79.65(10) 3_755 .
O4 Gd1 N1 74.34(11) . .
O1 Gd1 N1 82.29(11) 2_645 .
O6 Gd1 N2 75.67(10) 1_455 .
O5 Gd1 N2 142.73(10) 3_655 .
O7 Gd1 N2 140.29(10) 3_755 .
O4 Gd1 N2 74.00(10) . .
O1 Gd1 N2 65.96(10) 2_645 .
N1 Gd1 N2 63.65(11) . .
O6 Gd1 O5 71.59(9) 1_455 .
O5 Gd1 O5 75.55(10) 3_655 .
O7 Gd1 O5 70.25(9) 3_755 .
O4 Gd1 O5 51.02(9) . .
O1 Gd1 O5 156.72(9) 2_645 .
N1 Gd1 O5 119.46(10) . .
N2 Gd1 O5 114.22(9) . .
O6 Gd1 O2 126.83(10) 1_455 2_645
O5 Gd1 O2 73.91(9) 3_655 2_645
O7 Gd1 O2 72.86(9) 3_755 2_645
O4 Gd1 O2 143.28(9) . 2_645
O1 Gd1 O2 53.13(9) 2_645 2_645
N1 Gd1 O2 74.92(10) . 2_645
N2 Gd1 O2 109.08(9) . 2_645
O5 Gd1 O2 136.27(8) . 2_645
O6 Gd1 S1 107.23(8) 1_455 2_645
O5 Gd1 S1 81.65(7) 3_655 2_645
O7 Gd1 S1 99.65(7) 3_755 2_645
O4 Gd1 S1 150.90(7) . 2_645
O1 Gd1 S1 26.26(7) 2_645 2_645
N1 Gd1 S1 77.46(8) . 2_645
N2 Gd1 S1 87.26(8) . 2_645
O5 Gd1 S1 156.59(6) . 2_645
O2 Gd1 S1 26.87(6) 2_645 2_645
O6 Gd1 Gd1 67.93(7) 1_455 3_655
O5 Gd1 Gd1 40.35(7) 3_655 3_655
O7 Gd1 Gd1 68.82(6) 3_755 3_655
O4 Gd1 Gd1 86.18(7) . 3_655
O1 Gd1 Gd1 128.70(7) 2_645 3_655
N1 Gd1 Gd1 144.89(8) . 3_655
N2 Gd1 Gd1 138.42(7) . 3_655
O5 Gd1 Gd1 35.20(6) . 3_655
O2 Gd1 Gd1 108.55(6) 2_645 3_655
S1 Gd1 Gd1 121.81(2) 2_645 3_655
O2 S1 O3 114.51(19) . .
O2 S1 O1 108.51(18) . .
O3 S1 O1 112.15(19) . .
O2 S1 C19 107.09(19) . .
O3 S1 C19 107.46(19) . .
O1 S1 C19 106.70(19) . .
O2 S1 Gd1 59.69(13) . 2_655
O3 S1 Gd1 131.86(13) . 2_655
O1 S1 Gd1 48.82(12) . 2_655
C19 S1 Gd1 120.08(14) . 2_655
C1 N1 C12 118.1(4) . .
C1 N1 Gd1 120.3(3) . .
C12 N1 Gd1 121.5(3) . .
C10 N2 C11 117.4(4) . .
C10 N2 Gd1 122.7(3) . .
C11 N2 Gd1 118.9(3) . .
C13 N3 C5 107.4(3) . .
C13 N3 H3A 126.3 . .
C5 N3 H3A 126.3 . .
C13 N4 C6 104.9(3) . .
S1 O1 Gd1 104.91(15) . 2_655
S1 O2 Gd1 93.45(14) . 2_655
C20 O4 Gd1 99.7(2) . .
C20 O5 Gd1 164.7(3) . 3_655
C20 O5 Gd1 88.6(2) . .
Gd1 O5 Gd1 104.45(10) 3_655 .
C24 O6 Gd1 141.5(3) . 1_655
C24 O7 Gd1 135.9(2) . 3_755
N1 C1 C2 123.8(4) . .
N1 C1 H1 118.1 . .
C2 C1 H1 118.1 . .
C3 C2 C1 118.3(4) . .
C3 C2 H2 120.8 . .
C1 C2 H2 120.8 . .
C2 C3 C4 120.0(4) . .
C2 C3 H3 120.0 . .
C4 C3 H3 120.0 . .
C3 C4 C12 118.1(4) . .
C3 C4 C5 125.1(4) . .
C12 C4 C5 116.6(4) . .
C6 C5 N3 105.4(4) . .
C6 C5 C4 124.3(4) . .
N3 C5 C4 129.9(4) . .
C5 C6 N4 110.7(4) . .
C5 C6 C7 120.1(4) . .
N4 C6 C7 129.1(4) . .
C11 C7 C8 118.8(4) . .
C11 C7 C6 117.6(4) . .
C8 C7 C6 123.6(4) . .
C9 C8 C7 118.3(4) . .
C9 C8 H8 120.9 . .
C7 C8 H8 120.9 . .
C8 C9 C10 119.6(4) . .
C8 C9 H9 120.2 . .
C10 C9 H9 120.2 . .
N2 C10 C9 123.8(4) . .
N2 C10 H10 118.1 . .
C9 C10 H10 118.1 . .
N2 C11 C7 122.1(4) . .
N2 C11 C12 116.8(4) . .
C7 C11 C12 121.0(3) . .
N1 C12 C4 121.7(4) . .
N1 C12 C11 118.2(3) . .
C4 C12 C11 120.0(4) . .
N4 C13 N3 111.5(4) . .
N4 C13 C14 124.6(4) . .
N3 C13 C14 123.8(4) . .
C15 C14 C19 117.9(4) . .
C15 C14 C13 116.8(4) . .
C19 C14 C13 125.3(4) . .
C16 C15 C14 121.1(4) . .
C16 C15 H15 119.5 . .
C14 C15 H15 119.5 . .
C17 C16 C15 120.9(4) . .
C17 C16 H16 119.5 . .
C15 C16 H16 119.5 . .
C16 C17 C18 119.4(4) . .
C16 C17 H17 120.3 . .
C18 C17 H17 120.3 . .
C19 C18 C17 120.5(4) . .
C19 C18 H18 119.7 . .
C17 C18 H18 119.7 . .
C18 C19 C14 120.0(4) . .
C18 C19 S1 117.5(3) . .
C14 C19 S1 122.5(3) . .
O4 C20 O5 119.8(4) . .
O4 C20 C21 120.5(4) . .
O5 C20 C21 119.5(4) . .
C20 C21 C22 109.9(3) . .
C20 C21 H21A 109.7 . .
C22 C21 H21A 109.7 . .
C20 C21 H21B 109.7 . .
C22 C21 H21B 109.7 . .
H21A C21 H21B 108.2 . .
C23 C22 C21 111.4(3) . .
C23 C22 H22A 109.3 . .
C21 C22 H22A 109.3 . .
C23 C22 H22B 109.3 . .
C21 C22 H22B 109.3 . .
H22A C22 H22B 108.0 . .
C24 C23 C22 118.2(3) . .
C24 C23 H23A 107.8 . .
C22 C23 H23A 107.8 . .
C24 C23 H23B 107.8 . .
C22 C23 H23B 107.8 . .
H23A C23 H23B 107.1 . .
O6 C24 O7 124.8(4) . .
O6 C24 C23 115.5(4) . .
O7 C24 C23 119.7(3) . .

loop_
_geom_bond_atom_site_label_1
_geom_bond_atom_site_label_2
_geom_bond_distance
_geom_bond_site_symmetry_2
Gd1 O6 2.288(3) 1_455
Gd1 O5 2.346(3) 3_655
Gd1 O7 2.373(3) 3_755
Gd1 O4 2.407(3) .
Gd1 O1 2.490(3) 2_645
Gd1 N1 2.541(3) .
Gd1 N2 2.620(3) .
Gd1 O5 2.635(3) .
Gd1 O2 2.764(3) 2_645
Gd1 S1 3.1963(12) 2_645
Gd1 Gd1 3.9413(5) 3_655
S1 O2 1.447(3) .
S1 O3 1.453(3) .
S1 O1 1.464(3) .
S1 C19 1.786(4) .
S1 Gd1 3.1964(12) 2_655
N1 C1 1.318(5) .
N1 C12 1.355(5) .
N2 C10 1.325(5) .
N2 C11 1.362(5) .
N3 C13 1.363(5) .
N3 C5 1.369(5) .
N3 H3A 0.8600 .
N4 C13 1.322(5) .
N4 C6 1.376(5) .
O1 Gd1 2.490(3) 2_655
O2 Gd1 2.764(3) 2_655
O4 C20 1.255(5) .
O5 C20 1.266(4) .
O5 Gd1 2.346(3) 3_655
O6 C24 1.259(5) .
O6 Gd1 2.288(3) 1_655
O7 C24 1.264(5) .
O7 Gd1 2.373(3) 3_755
C1 C2 1.394(6) .
C1 H1 0.9300 .
C2 C3 1.357(6) .
C2 H2 0.9300 .
C3 C4 1.393(6) .
C3 H3 0.9300 .
C4 C12 1.403(5) .
C4 C5 1.417(5) .
C5 C6 1.369(6) .
C6 C7 1.435(6) .
C7 C11 1.400(6) .
C7 C8 1.402(6) .
C8 C9 1.367(6) .
C8 H8 0.9300 .
C9 C10 1.387(6) .
C9 H9 0.9300 .
C10 H10 0.9300 .
C11 C12 1.464(5) .
C13 C14 1.472(5) .
C14 C15 1.392(6) .
C14 C19 1.412(6) .
C15 C16 1.378(6) .
C15 H15 0.9300 .
C16 C17 1.365(6) .
C16 H16 0.9300 .
C17 C18 1.392(6) .
C17 H17 0.9300 .
C18 C19 1.384(6) .
C18 H18 0.9300 .
C20 C21 1.492(6) .
C21 C22 1.540(5) .
C21 H21A 0.9700 .
C21 H21B 0.9700 .
C22 C23 1.522(5) .
C22 H22A 0.9700 .
C22 H22B 0.9700 .
C23 C24 1.499(5) .
C23 H23A 0.9700 .
C23 H23B 0.9700 .

loop_
_geom_torsion_atom_site_label_1
_geom_torsion_atom_site_label_2
_geom_torsion_atom_site_label_3
_geom_torsion_atom_site_label_4
_geom_torsion
_geom_torsion_site_symmetry_1
_geom_torsion_site_symmetry_4
O6 Gd1 N1 C1 -169.2(3) 1_455 .
O5 Gd1 N1 C1 34.5(4) 3_655 .
O7 Gd1 N1 C1 -13.5(3) 3_755 .
O4 Gd1 N1 C1 -98.3(4) . .
O1 Gd1 N1 C1 115.1(4) 2_645 .
N2 Gd1 N1 C1 -177.9(4) . .
O5 Gd1 N1 C1 -73.7(4) . .
O2 Gd1 N1 C1 61.3(3) 2_645 .
S1 Gd1 N1 C1 88.9(4) 2_645 .
Gd1 Gd1 N1 C1 -39.6(4) 3_655 .
O6 Gd1 N1 C12 14.2(4) 1_455 .
O5 Gd1 N1 C12 -142.1(3) 3_655 .
O7 Gd1 N1 C12 169.9(3) 3_755 .
O4 Gd1 N1 C12 85.1(3) . .
O1 Gd1 N1 C12 -61.5(3) 2_645 .
N2 Gd1 N1 C12 5.5(3) . .
O5 Gd1 N1 C12 109.7(3) . .
O2 Gd1 N1 C12 -115.3(3) 2_645 .
S1 Gd1 N1 C12 -87.7(3) 2_645 .
Gd1 Gd1 N1 C12 143.8(3) 3_655 .
O6 Gd1 N2 C10 9.5(3) 1_455 .
O5 Gd1 N2 C10 -26.7(4) 3_655 .
O7 Gd1 N2 C10 159.1(3) 3_755 .
O4 Gd1 N2 C10 103.5(3) . .
O1 Gd1 N2 C10 -83.1(3) 2_645 .
N1 Gd1 N2 C10 -176.4(4) . .
O5 Gd1 N2 C10 71.3(3) . .
O2 Gd1 N2 C10 -115.0(3) 2_645 .
S1 Gd1 N2 C10 -99.0(3) 2_645 .
Gd1 Gd1 N2 C10 38.8(4) 3_655 .
O6 Gd1 N2 C11 177.7(3) 1_455 .
O5 Gd1 N2 C11 141.5(3) 3_655 .
O7 Gd1 N2 C11 -32.7(4) 3_755 .
O4 Gd1 N2 C11 -88.4(3) . .
O1 Gd1 N2 C11 85.0(3) 2_645 .
N1 Gd1 N2 C11 -8.3(3) . .
O5 Gd1 N2 C11 -120.5(3) . .
O2 Gd1 N2 C11 53.2(3) 2_645 .
S1 Gd1 N2 C11 69.1(3) 2_645 .
Gd1 Gd1 N2 C11 -153.1(2) 3_655 .
O2 S1 O1 Gd1 0.6(2) . 2_655
O3 S1 O1 Gd1 -126.95(17) . 2_655
C19 S1 O1 Gd1 115.64(17) . 2_655
O3 S1 O2 Gd1 125.65(16) . 2_655
O1 S1 O2 Gd1 -0.48(18) . 2_655
C19 S1 O2 Gd1 -115.32(16) . 2_655
O6 Gd1 O4 C20 -71.6(2) 1_455 .
O5 Gd1 O4 C20 -1.9(3) 3_655 .
O7 Gd1 O4 C20 65.4(2) 3_755 .
O1 Gd1 O4 C20 -156.1(2) 2_645 .
N1 Gd1 O4 C20 146.8(2) . .
N2 Gd1 O4 C20 -146.8(2) . .
O5 Gd1 O4 C20 -5.4(2) . .
O2 Gd1 O4 C20 112.6(2) 2_645 .
S1 Gd1 O4 C20 161.39(18) 2_645 .
Gd1 Gd1 O4 C20 -3.7(2) 3_655 .
O6 Gd1 O5 C20 110.6(2) 1_455 .
O5 Gd1 O5 C20 -171.9(3) 3_655 .
O7 Gd1 O5 C20 -90.9(2) 3_755 .
O4 Gd1 O5 C20 5.3(2) . .
O1 Gd1 O5 C20 131.6(3) 2_645 .
N1 Gd1 O5 C20 -25.8(2) . .
N2 Gd1 O5 C20 46.4(2) . .
O2 Gd1 O5 C20 -125.0(2) 2_645 .
S1 Gd1 O5 C20 -158.47(18) 2_645 .
Gd1 Gd1 O5 C20 -171.9(3) 3_655 .
O6 Gd1 O5 Gd1 -77.58(11) 1_455 3_655
O5 Gd1 O5 Gd1 0.0 3_655 3_655
O7 Gd1 O5 Gd1 80.98(10) 3_755 3_655
O4 Gd1 O5 Gd1 177.12(15) . 3_655
O1 Gd1 O5 Gd1 -56.6(3) 2_645 3_655
N1 Gd1 O5 Gd1 146.01(11) . 3_655
N2 Gd1 O5 Gd1 -141.74(10) . 3_655
O2 Gd1 O5 Gd1 46.90(16) 2_645 3_655
S1 Gd1 O5 Gd1 13.4(2) 2_645 3_655
C12 N1 C1 C2 -0.4(7) . .
Gd1 N1 C1 C2 -177.1(4) . .
N1 C1 C2 C3 1.7(9) . .
C1 C2 C3 C4 -1.4(8) . .
C2 C3 C4 C12 -0.2(7) . .
C2 C3 C4 C5 174.0(5) . .
C13 N3 C5 C6 2.1(5) . .
C13 N3 C5 C4 -170.9(4) . .
C3 C4 C5 C6 -173.6(5) . .
C12 C4 C5 C6 0.7(7) . .
C3 C4 C5 N3 -1.8(8) . .
C12 C4 C5 N3 172.4(4) . .
N3 C5 C6 N4 -1.3(5) . .
C4 C5 C6 N4 172.2(4) . .
N3 C5 C6 C7 -178.8(4) . .
C4 C5 C6 C7 -5.3(7) . .
C13 N4 C6 C5 -0.1(5) . .
C13 N4 C6 C7 177.2(4) . .
C5 C6 C7 C11 4.1(6) . .
N4 C6 C7 C11 -172.9(4) . .
C5 C6 C7 C8 -175.2(4) . .
N4 C6 C7 C8 7.8(7) . .
C11 C7 C8 C9 1.2(7) . .
C6 C7 C8 C9 -179.6(4) . .
C7 C8 C9 C10 -0.2(7) . .
C11 N2 C10 C9 -0.8(7) . .
Gd1 N2 C10 C9 167.5(4) . .
C8 C9 C10 N2 0.0(8) . .
C10 N2 C11 C7 1.9(6) . .
Gd1 N2 C11 C7 -166.9(3) . .
C10 N2 C11 C12 179.2(4) . .
Gd1 N2 C11 C12 10.4(5) . .
C8 C7 C11 N2 -2.1(6) . .
C6 C7 C11 N2 178.6(4) . .
C8 C7 C11 C12 -179.3(4) . .
C6 C7 C11 C12 1.4(6) . .
C1 N1 C12 C4 -1.3(6) . .
Gd1 N1 C12 C4 175.3(3) . .
C1 N1 C12 C11 -179.3(4) . .
Gd1 N1 C12 C11 -2.7(5) . .
C3 C4 C12 N1 1.6(6) . .
C5 C4 C12 N1 -173.1(4) . .
C3 C4 C12 C11 179.6(4) . .
C5 C4 C12 C11 4.9(6) . .
N2 C11 C12 N1 -5.3(6) . .
C7 C11 C12 N1 172.0(4) . .
N2 C11 C12 C4 176.6(4) . .
C7 C11 C12 C4 -6.1(6) . .
C6 N4 C13 N3 1.4(5) . .
C6 N4 C13 C14 177.7(4) . .
C5 N3 C13 N4 -2.3(5) . .
C5 N3 C13 C14 -178.6(4) . .
N4 C13 C14 C15 -29.7(6) . .
N3 C13 C14 C15 146.1(4) . .
N4 C13 C14 C19 150.7(4) . .
N3 C13 C14 C19 -33.4(7) . .
C19 C14 C15 C16 2.4(7) . .
C13 C14 C15 C16 -177.2(4) . .
C14 C15 C16 C17 1.1(7) . .
C15 C16 C17 C18 -2.1(7) . .
C16 C17 C18 C19 -0.6(7) . .
C17 C18 C19 C14 4.1(7) . .
C17 C18 C19 S1 -172.5(3) . .
C15 C14 C19 C18 -5.0(6) . .
C13 C14 C19 C18 174.6(4) . .
C15 C14 C19 S1 171.5(3) . .
C13 C14 C19 S1 -8.9(6) . .
O2 S1 C19 C18 122.8(3) . .
O3 S1 C19 C18 -113.7(4) . .
O1 S1 C19 C18 6.7(4) . .
Gd1 S1 C19 C18 58.4(4) 2_655 .
O2 S1 C19 C14 -53.8(4) . .
O3 S1 C19 C14 69.7(4) . .
O1 S1 C19 C14 -169.9(3) . .
Gd1 S1 C19 C14 -118.2(3) 2_655 .
Gd1 O4 C20 O5 10.1(4) . .
Gd1 O4 C20 C21 -165.7(3) . .
Gd1 O5 C20 O4 -157.8(8) 3_655 .
Gd1 O5 C20 O4 -9.1(4) . .
Gd1 O5 C20 C21 17.9(12) 3_655 .
Gd1 O5 C20 C21 166.7(3) . .
O4 C20 C21 C22 96.7(4) . .
O5 C20 C21 C22 -79.1(4) . .
C20 C21 C22 C23 -66.1(4) . .
C21 C22 C23 C24 -175.3(4) . .
Gd1 O6 C24 O7 -8.5(7) 1_655 .
Gd1 O6 C24 C23 170.2(3) 1_655 .
Gd1 O7 C24 O6 -5.4(6) 3_755 .
Gd1 O7 C24 C23 176.0(3) 3_755 .
C22 C23 C24 O6 170.3(4) . .
C22 C23 C24 O7 -11.0(6) . .
